data_4332117
loop_
_publ_author_name
'Ovcharenko, Victor'
'Fursova, Elena'
'Romanenko, Galina'
'Eremenko, Igor'
'Tretyakov, Evgeny'
'Ikorskii, Vladimir'

_publ_section_title
;
 Synthesis, Structure, and Magnetic Properties of (6&#x2212;9)-Nuclear
 Ni(II) Trimethylacetates and Their Heterospin Complexes with Nitroxides
;
_journal_issue 14
_journal_name_full 'Inorganic Chemistry'
_journal_page_first 5338
_journal_page_last 5350
_journal_paper_doi 10.1021/ic0522028
_journal_volume 45
_journal_year 2006
_chemical_formula_sum 'C84 H159 N8 Ni7 O33'
_chemical_formula_weight 2220.16
_chemical_name_systematic
; 
 ? 
;
_space_group_IT_number 14
_symmetry_cell_setting monoclinic
_symmetry_space_group_name_Hall '-P 2ybc'
_symmetry_space_group_name_H-M 'P 1 21/c 1'
_atom_sites_solution_hydrogens geom
_atom_sites_solution_primary direct
_atom_sites_solution_secondary difmap
_audit_creation_method SHELXL-97
_cell_angle_alpha 90.00
_cell_angle_beta 92.773(2)
_cell_angle_gamma 90.00
_cell_formula_units_Z 4
_cell_length_a 14.4923(10)
_cell_length_b 28.646(2)
_cell_length_c 29.7401(19)
_cell_measurement_reflns_used 2921
_cell_measurement_temperature 240(2)
_cell_measurement_theta_max 16.92
_cell_measurement_theta_min 2.24
_cell_volume 12332.0(14)
_computing_cell_refinement 'Bruker SMART'
_computing_data_collection 'Bruker SMART'
_computing_data_reduction 'Bruker SAINT'
_computing_molecular_graphics 'Bruker SHELXTL'
_computing_publication_material 'Bruker SHELXTL'
_computing_structure_refinement 'SHELXL-97 (Sheldrick, 1997)'
_computing_structure_solution 'SHELXS-97 (Sheldrick, 1990)'
_diffrn_ambient_temperature 240(2)
_diffrn_measured_fraction_theta_full 0.995
_diffrn_measured_fraction_theta_max 0.995
_diffrn_measurement_device_type 'CCD area detector'
_diffrn_measurement_method 'phi and omega scans'
_diffrn_radiation_monochromator graphite
_diffrn_radiation_source 'fine-focus sealed tube'
_diffrn_radiation_type MoK\a
_diffrn_radiation_wavelength 0.71073
_diffrn_reflns_av_R_equivalents 0.1489
_diffrn_reflns_av_sigmaI/netI 0.2617
_diffrn_reflns_limit_h_max 15
_diffrn_reflns_limit_h_min -16
_diffrn_reflns_limit_k_max 31
_diffrn_reflns_limit_k_min -31
_diffrn_reflns_limit_l_max 33
_diffrn_reflns_limit_l_min -26
_diffrn_reflns_number 52971
_diffrn_reflns_theta_full 23.28
_diffrn_reflns_theta_max 23.28
_diffrn_reflns_theta_min 1.58
_exptl_absorpt_coefficient_mu 1.112
_exptl_absorpt_correction_type none
_exptl_crystal_density_diffrn 1.196
_exptl_crystal_density_meas 0
_exptl_crystal_density_method 'not measured'
_exptl_crystal_F_000 4716
_refine_diff_density_max 0.655
_refine_diff_density_min -0.441
_refine_diff_density_rms 0.098
_refine_ls_extinction_coef 0.00043(6)
_refine_ls_extinction_expression Fc^*^=kFc[1+0.001xFc^2^\l^3^/sin(2\q)]^-1/4^
_refine_ls_extinction_method SHELXL
_refine_ls_goodness_of_fit_ref 0.707
_refine_ls_hydrogen_treatment mixed
_refine_ls_matrix_type full
_refine_ls_number_parameters 1356
_refine_ls_number_reflns 17653
_refine_ls_number_restraints 5
_refine_ls_restrained_S_all 0.707
_refine_ls_R_factor_all 0.1771
_refine_ls_R_factor_gt 0.0606
_refine_ls_shift/su_max 6.154
_refine_ls_shift/su_mean 0.075
_refine_ls_structure_factor_coef Fsqd
_refine_ls_weighting_details 'calc w=1/[\s^2^(Fo^2^)+(0.1000P)^2^+0.0000P] where P=(Fo^2^+2Fc^2^)/3'
_refine_ls_weighting_scheme calc
_refine_ls_wR_factor_gt 0.1496
_refine_ls_wR_factor_ref 0.1920
_reflns_number_gt 6162
_reflns_number_total 17653
_reflns_threshold_expression >2sigma(I)
_cod_data_source_file ic0522028sup1.cif
_cod_data_source_block Ni6_1_a_2
_cod_depositor_comments
;
The following automatic conversions were performed:

'_symmetry_cell_setting' value 'Monoclinic' changed to 'monoclinic'
according to /home/saulius/struct/CIF-dictionaries/cif_core.dic
dictionary named 'cif_core.dic' version 2.4.2 from 2011-04-26.

Automatic conversion script
Id: cif_fix_values 1891 2012-01-12 08:04:46Z andrius 
;
_cod_original_cell_volume 12332.2(14)
_cod_original_sg_symbol_H-M P2(1)/c
_cod_database_code 4332117

loop_
_symmetry_equiv_pos_as_xyz
'x, y, z'
'-x, y+1/2, -z+1/2'
'-x, -y, -z'
'x, -y-1/2, z-1/2'

loop_
_atom_site_label
_atom_site_type_symbol
_atom_site_fract_x
_atom_site_fract_y
_atom_site_fract_z
_atom_site_U_iso_or_equiv
_atom_site_adp_type
_atom_site_occupancy
_atom_site_symmetry_multiplicity
_atom_site_calc_flag
_atom_site_refinement_flags
Ni1 Ni 0.35814(8) 0.19829(4) 0.35965(4) 0.0433(4) Uani 1 1 d .
Ni2 Ni 0.43928(8) 0.10972(4) 0.27542(4) 0.0456(4) Uani 1 1 d .
Ni3 Ni 0.15900(8) 0.19206(4) 0.32273(4) 0.0460(4) Uani 1 1 d .
Ni4 Ni 0.18473(9) 0.08924(4) 0.33293(4) 0.0519(4) Uani 1 1 d .
Ni5 Ni 0.36029(8) 0.09638(4) 0.36448(4) 0.0470(4) Uani 1 1 d .
Ni6 Ni 0.23741(8) 0.10355(4) 0.23946(4) 0.0484(4) Uani 1 1 d .
Ni7 Ni 0.35866(9) 0.28226(4) 0.18869(4) 0.0504(4) Uani 1 1 d .
O1 O 0.2874(3) 0.21085(18) 0.29901(17) 0.0365(15) Uani 1 1 d .
O2 O 0.3384(4) 0.15325(18) 0.24488(18) 0.0383(15) Uani 1 1 d .
O3 O 0.2514(4) 0.14856(19) 0.36452(19) 0.0424(16) Uani 1 1 d .
O4 O 0.3126(4) 0.0789(2) 0.29762(19) 0.0458(17) Uani 1 1 d .
O5 O 0.4345(4) 0.14617(18) 0.33304(18) 0.0416(16) Uani 1 1 d .
O6 O 0.1532(4) 0.13511(19) 0.28299(19) 0.0456(17) Uani 1 1 d .
N1A N 0.1737(6) 0.2999(3) 0.1469(3) 0.049(2) Uani 1 1 d .
O1A O 0.2363(5) 0.2684(2) 0.1546(2) 0.0608(19) Uani 1 1 d .
C1A C 0.1699(9) 0.3284(4) 0.1046(4) 0.065(3) Uani 1 1 d .
N2A N 0.0482(7) 0.3406(3) 0.1521(3) 0.061(2) Uani 1 1 d .
O2A O -0.0258(6) 0.3558(3) 0.1658(3) 0.094(3) Uani 1 1 d .
C2A C 0.1434(15) 0.2948(5) 0.0666(4) 0.127(7) Uani 1 1 d .
H2AA H 0.1936 0.2737 0.0623 0.25(9) Uiso 1 1 calc R
H2AB H 0.1300 0.3121 0.0394 0.08(3) Uiso 1 1 calc R
H2AC H 0.0897 0.2774 0.0742 0.09(5) Uiso 1 1 calc R
N3A N 0.0878(6) 0.2327(3) 0.2705(3) 0.051(2) Uani 1 1 d .
C3A C 0.2637(11) 0.3496(6) 0.0972(6) 0.123(6) Uani 1 1 d .
H3AA H 0.3066 0.3253 0.0906 0.12(5) Uiso 1 1 calc R
H3AB H 0.2853 0.3659 0.1239 0.20(9) Uiso 1 1 calc R
H3AC H 0.2587 0.3711 0.0724 0.13(5) Uiso 1 1 calc R
N4A N 0.0140(6) 0.2627(3) 0.2727(3) 0.059(2) Uani 1 1 d .
C4A C 0.0944(8) 0.3649(4) 0.1143(4) 0.068(3) Uani 1 1 d .
C5A C 0.1338(11) 0.4103(4) 0.1362(5) 0.113(5) Uani 1 1 d .
H5AA H 0.0839 0.4311 0.1422 2.0(18) Uiso 1 1 calc R
H5AB H 0.1746 0.4250 0.1161 0.03(2) Uiso 1 1 calc R
H5AC H 0.1671 0.4028 0.1640 2.0(18) Uiso 1 1 calc R
C6A C 0.0265(10) 0.3752(6) 0.0764(5) 0.108(5) Uani 1 1 d .
H6AA H -0.0173 0.3979 0.0859 0.08(4) Uiso 1 1 calc R
H6AB H -0.0054 0.3470 0.0675 0.08(4) Uiso 1 1 calc R
H6AC H 0.0584 0.3873 0.0514 0.08(4) Uiso 1 1 calc R
C7A C 0.1008(7) 0.3062(3) 0.1705(3) 0.044(3) Uani 1 1 d .
C8A C 0.0773(7) 0.2815(4) 0.2101(3) 0.049(3) Uani 1 1 d .
C9A C 0.1280(7) 0.2434(3) 0.2320(4) 0.049(3) Uani 1 1 d .
H9AA H 0.1798 0.2288 0.2212 2.0(16) Uiso 1 1 calc R
C10A C 0.0064(8) 0.2909(4) 0.2373(4) 0.072(3) Uani 1 1 d .
H10A H -0.0394 0.3132 0.2320 0.11(5) Uiso 1 1 calc R
C41A C -0.0544(8) 0.2579(4) 0.3072(4) 0.072(3) Uani 1 1 d .
H41A H -0.0246 0.2418 0.3331 0.15(6) Uiso 1 1 calc R
C42A C -0.1321(9) 0.2262(6) 0.2875(5) 0.105(5) Uani 1 1 d .
H42A H -0.1065 0.1968 0.2789 0.17(8) Uiso 1 1 calc R
H42B H -0.1613 0.2409 0.2615 0.10(5) Uiso 1 1 calc R
H42C H -0.1769 0.2212 0.3097 0.08(4) Uiso 1 1 calc R
C43A C -0.0868(12) 0.3053(5) 0.3228(5) 0.100(5) Uani 1 1 d .
H43A H -0.0350 0.3227 0.3352 0.14(7) Uiso 1 1 calc R
H43B H -0.1311 0.3012 0.3455 0.22(8) Uiso 1 1 calc R
H43C H -0.1150 0.3220 0.2977 0.16(7) Uiso 1 1 calc R
N1B N 0.5598(6) 0.2971(3) 0.2060(3) 0.050(2) Uani 1 1 d .
O1B O 0.4810(4) 0.2937(2) 0.2243(2) 0.0526(18) Uani 1 1 d .
C1B C 0.5916(9) 0.3431(4) 0.1873(4) 0.073(3) Uani 1 1 d .
N2B N 0.6947(6) 0.2781(3) 0.1826(3) 0.060(2) Uani 1 1 d .
C2B C 0.5296(10) 0.3593(7) 0.1512(7) 0.148(8) Uani 1 1 d .
H2BA H 0.4715 0.3679 0.1630 0.18(7) Uiso 1 1 calc R
H2BB H 0.5201 0.3349 0.1293 0.12(7) Uiso 1 1 calc R
H2BC H 0.5561 0.3860 0.1371 0.19(7) Uiso 1 1 calc R
O2B O 0.7662(5) 0.2551(3) 0.1752(3) 0.087(3) Uani 1 1 d .
C3B C 0.5978(18) 0.3770(6) 0.2239(7) 0.266(17) Uani 1 1 d .
H3BA H 0.5368 0.3845 0.2329 0.10(5) Uiso 1 1 calc R
H3BB H 0.6276 0.4048 0.2139 0.31(11) Uiso 1 1 calc R
H3BC H 0.6330 0.3639 0.2490 0.07(4) Uiso 1 1 calc R
N3B N 0.5482(5) 0.1519(3) 0.2501(2) 0.048(2) Uani 1 1 d .
N4B N 0.6266(6) 0.1408(3) 0.2284(3) 0.059(2) Uani 1 1 d .
C4B C 0.6866(11) 0.3295(5) 0.1704(6) 0.118(5) Uani 1 1 d .
C5B C 0.6979(19) 0.3318(9) 0.1235(8) 0.43(4) Uani 1 1 d .
H5BA H 0.6475 0.3159 0.1079 0.000(17) Uiso 1 1 calc R
H5BB H 0.7551 0.3172 0.1166 2.0(19) Uiso 1 1 calc R
H5BC H 0.6986 0.3639 0.1142 0.19(7) Uiso 1 1 calc R
C6B C 0.7651(13) 0.3508(6) 0.1990(18) 0.45(4) Uani 1 1 d .
H6BA H 0.8231 0.3413 0.1876 2(2) Uiso 1 1 calc R
H6BB H 0.7616 0.3403 0.2296 2(2) Uiso 1 1 calc R
H6BC H 0.7604 0.3842 0.1981 0.24(8) Uiso 1 1 calc R
C7B C 0.6200(7) 0.2625(4) 0.2033(3) 0.050(3) Uani 1 1 d .
C8B C 0.6079(7) 0.2163(4) 0.2182(3) 0.049(3) Uani 1 1 d .
C9B C 0.5367(8) 0.1983(4) 0.2442(3) 0.053(3) Uani 1 1 d .
H9BA H 0.4891 0.2159 0.2555 0.07(4) Uiso 1 1 calc R
C10B C 0.6660(7) 0.1784(4) 0.2091(4) 0.060(3) Uani 1 1 d .
H10B H 0.7198 0.1790 0.1933 2.0(16) Uiso 1 1 calc R
C41B C 0.6673(8) 0.0933(4) 0.2306(4) 0.071(3) Uani 1 1 d .
H41B H 0.6212 0.0726 0.2430 0.07(3) Uiso 1 1 calc R
C42B C 0.6824(19) 0.0769(6) 0.1835(7) 0.154(8) Uani 1 1 d .
H42D H 0.6246 0.0769 0.1663 0.33(13) Uiso 1 1 calc R
H42E H 0.7075 0.0459 0.1844 0.17(7) Uiso 1 1 calc R
H42F H 0.7249 0.0976 0.1696 0.15(9) Uiso 1 1 calc R
C43B C 0.7490(11) 0.0948(6) 0.2641(8) 0.141(7) Uani 1 1 d .
H43D H 0.7765 0.0643 0.2665 0.09(4) Uiso 1 1 calc R
H43E H 0.7287 0.1043 0.2929 0.36(18) Uiso 1 1 calc R
H43F H 0.7938 0.1167 0.2541 0.12(6) Uiso 1 1 calc R
O11 O 0.5346(4) 0.0678(2) 0.3096(2) 0.0576(19) Uani 1 1 d .
C11 C 0.5188(8) 0.0420(4) 0.3434(4) 0.054(3) Uani 1 1 d .
O12 O 0.4450(5) 0.0415(2) 0.3627(2) 0.057(2) Uani 1 1 d .
C12 C 0.5973(8) 0.0111(4) 0.3627(4) 0.062(3) Uani 1 1 d .
C13 C 0.5611(12) -0.0220(6) 0.3985(7) 0.127(6) Uani 1 1 d .
H13A H 0.5366 -0.0040 0.4224 0.37(19) Uiso 1 1 calc R
H13B H 0.6107 -0.0413 0.4103 0.10(4) Uiso 1 1 calc R
H13C H 0.5132 -0.0414 0.3850 0.23(11) Uiso 1 1 calc R
C14 C 0.6678(13) 0.0416(7) 0.3838(9) 0.183(9) Uani 1 1 d .
H14A H 0.6918 0.0619 0.3615 0.4(2) Uiso 1 1 calc R
H14B H 0.7171 0.0230 0.3970 0.16(6) Uiso 1 1 calc R
H14C H 0.6409 0.0600 0.4067 0.09(5) Uiso 1 1 calc R
C15 C 0.6441(15) -0.0097(7) 0.3264(6) 0.250(15) Uani 1 1 d .
H15A H 0.6631 0.0143 0.3063 2.0(17) Uiso 1 1 calc R
H15B H 0.6032 -0.0309 0.3104 0.004(19) Uiso 1 1 calc R
H15C H 0.6974 -0.0263 0.3382 0.23(8) Uiso 1 1 calc R
O21 O 0.0707(5) 0.0950(3) 0.3651(2) 0.069(2) Uani 1 1 d .
C21 C 0.0276(7) 0.1309(5) 0.3720(4) 0.063(3) Uani 1 1 d .
O22 O 0.0434(4) 0.1714(3) 0.3543(2) 0.063(2) Uani 1 1 d .
C22 C -0.0506(9) 0.1301(5) 0.4052(5) 0.084(4) Uani 1 1 d .
C23 C -0.1272(13) 0.1596(10) 0.3918(8) 0.299(18) Uani 1 1 d .
H23A H -0.1075 0.1916 0.3921 0.20(8) Uiso 1 1 calc R
H23B H -0.1756 0.1556 0.4125 0.14(5) Uiso 1 1 calc R
H23C H -0.1498 0.1512 0.3620 0.20(8) Uiso 1 1 calc R
C24 C -0.0110(15) 0.1413(15) 0.4497(5) 0.207(11) Uani 1 1 d .
H24A H 0.0117 0.1728 0.4499 0.34(18) Uiso 1 1 calc R
H24B H 0.0389 0.1203 0.4572 0.24(12) Uiso 1 1 calc R
H24C H -0.0576 0.1383 0.4714 2.0(18) Uiso 1 1 calc R
C25 C -0.082(2) 0.0803(9) 0.4093(14) 0.31(2) Uani 1 1 d .
H25A H -0.1324 0.0789 0.4292 0.21(7) Uiso 1 1 calc R
H25B H -0.0320 0.0614 0.4210 0.33(16) Uiso 1 1 calc R
H25C H -0.1029 0.0689 0.3801 0.31(15) Uiso 1 1 calc R
O31 O 0.1608(5) 0.1342(2) 0.1847(2) 0.064(2) Uani 1 1 d .
C31 C 0.1347(9) 0.1150(5) 0.1494(4) 0.074(4) Uani 1 1 d .
O32 O 0.1726(6) 0.0779(3) 0.1351(3) 0.097(3) Uani 1 1 d .
C32 C 0.0534(13) 0.1342(5) 0.1232(6) 0.112(6) Uani 1 1 d .
C33 C 0.005(2) 0.1668(12) 0.1477(12) 0.48(4) Uani 1 1 d .
H33A H 0.0331 0.1796 0.1753 0.8(4) Uiso 1 1 calc R
H33B H -0.0619 0.1682 0.1440 0.18(6) Uiso 1 1 calc R
C34 C 0.0855(19) 0.1594(13) 0.0899(12) 0.49(4) Uani 1 1 d .
H34A H 0.0547 0.1580 0.0603 0.13(5) Uiso 1 1 calc R
H34B H 0.1496 0.1693 0.0915 0.42(18) Uiso 1 1 calc R
C35 C -0.0099(16) 0.0995(8) 0.1118(11) 0.30(2) Uani 1 1 d .
H35A H -0.0604 0.1126 0.0940 0.14(5) Uiso 1 1 calc R
H35B H -0.0326 0.0861 0.1387 0.16(8) Uiso 1 1 calc R
H35C H 0.0195 0.0757 0.0948 0.32(15) Uiso 1 1 calc R
O41 O 0.2535(4) 0.0542(2) 0.3858(2) 0.0534(18) Uani 1 1 d .
C41 C 0.2279(7) 0.0628(5) 0.4281(4) 0.061(3) Uani 1 1 d .
C42 C 0.2206(9) 0.0162(4) 0.4548(4) 0.081(4) Uani 1 1 d .
O42 O 0.2130(5) 0.1008(3) 0.4428(3) 0.072(2) Uani 1 1 d .
C43 C 0.3152(11) -0.0081(6) 0.4591(7) 0.122(6) Uani 1 1 d .
H43G H 0.3349 -0.0159 0.4297 0.28(14) Uiso 1 1 calc R
H43H H 0.3103 -0.0360 0.4766 0.19(7) Uiso 1 1 calc R
H43I H 0.3595 0.0126 0.4737 0.11(6) Uiso 1 1 calc R
C44 C 0.1474(13) -0.0159(5) 0.4302(5) 0.121(6) Uani 1 1 d .
H44A H 0.1678 -0.0239 0.4010 0.12(6) Uiso 1 1 calc R
H44B H 0.0894 0.0002 0.4271 0.7(3) Uiso 1 1 calc R
H44C H 0.1400 -0.0439 0.4475 0.31(10) Uiso 1 1 calc R
C45 C 0.1816(12) 0.0308(6) 0.5016(4) 0.123(6) Uani 1 1 d .
H45A H 0.2260 0.0501 0.5178 0.14(7) Uiso 1 1 calc R
H45B H 0.1701 0.0033 0.5189 0.10(4) Uiso 1 1 calc R
H45C H 0.1250 0.0478 0.4965 2.0(16) Uiso 1 1 calc R
O51 O 0.4693(4) 0.2450(2) 0.3499(2) 0.0549(18) Uani 1 1 d .
C51 C 0.4990(8) 0.2752(4) 0.3777(5) 0.065(4) Uani 1 1 d .
O52 O 0.4521(5) 0.2911(3) 0.4101(3) 0.083(3) Uani 1 1 d .
C52 C 0.5963(8) 0.2931(5) 0.3725(4) 0.073(4) Uani 1 1 d .
C53 C 0.6006(16) 0.3437(7) 0.3846(13) 0.215(11) Uani 1 1 d .
H53A H 0.6622 0.3551 0.3813 0.18(7) Uiso 1 1 calc R
H53B H 0.5840 0.3477 0.4152 0.23(11) Uiso 1 1 calc R
H53C H 0.5584 0.3609 0.3650 0.20(13) Uiso 1 1 calc R
C54 C 0.6574(11) 0.2689(9) 0.4014(8) 0.290(18) Uani 1 1 d .
H54A H 0.7191 0.2800 0.3977 0.08(3) Uiso 1 1 calc R
H54B H 0.6543 0.2362 0.3944 0.18(8) Uiso 1 1 calc R
H54C H 0.6411 0.2737 0.4319 0.10(5) Uiso 1 1 calc R
C55 C 0.6257(12) 0.2906(10) 0.3270(6) 0.196(10) Uani 1 1 d .
H55A H 0.6879 0.3020 0.3260 0.14(5) Uiso 1 1 calc R
H55B H 0.5856 0.3094 0.3078 0.16(7) Uiso 1 1 calc R
H55C H 0.6233 0.2588 0.3169 0.23(11) Uiso 1 1 calc R
O61 O 0.4231(4) 0.1863(2) 0.4210(2) 0.0537(18) Uani 1 1 d .
C61 C 0.4364(7) 0.1478(4) 0.4409(3) 0.051(3) Uani 1 1 d .
O62 O 0.4147(5) 0.1089(2) 0.4254(2) 0.0582(19) Uani 1 1 d .
C62 C 0.4874(9) 0.1494(4) 0.4870(3) 0.063(3) Uani 1 1 d .
C63 C 0.5822(13) 0.1574(12) 0.4826(7) 0.258(17) Uani 1 1 d .
H63A H 0.6128 0.1590 0.5119 0.36(14) Uiso 1 1 calc R
H63B H 0.5907 0.1863 0.4669 0.4(2) Uiso 1 1 calc R
H63C H 0.6080 0.1323 0.4658 0.10(4) Uiso 1 1 calc R
C64 C 0.471(2) 0.1062(6) 0.5119(5) 0.190(10) Uani 1 1 d .
H64A H 0.5027 0.1078 0.5410 0.16(6) Uiso 1 1 calc R
H64B H 0.4939 0.0801 0.4956 0.19(8) Uiso 1 1 calc R
H64C H 0.4060 0.1025 0.5155 0.21(10) Uiso 1 1 calc R
C65 C 0.4596(19) 0.1893(8) 0.5102(6) 0.281(17) Uani 1 1 d .
H65A H 0.4918 0.1905 0.5392 0.09(3) Uiso 1 1 calc R
H65B H 0.3943 0.1879 0.5141 0.12(6) Uiso 1 1 calc R
H65C H 0.4737 0.2167 0.4933 0.10(5) Uiso 1 1 calc R
O71 O 0.3045(4) 0.2931(2) 0.2509(2) 0.0499(17) Uani 1 1 d .
C71 C 0.3020(7) 0.3379(4) 0.2421(4) 0.055(3) Uani 1 1 d .
O72 O 0.3230(5) 0.3517(2) 0.2041(2) 0.059(2) Uani 1 1 d .
C72 C 0.2768(8) 0.3701(4) 0.2797(4) 0.053(3) Uani 1 1 d .
C73 C 0.3480(13) 0.3616(6) 0.3183(5) 0.117(5) Uani 1 1 d .
H73A H 0.3451 0.3296 0.3276 0.38(18) Uiso 1 1 calc R
H73B H 0.3350 0.3815 0.3431 0.07(3) Uiso 1 1 calc R
H73C H 0.4086 0.3683 0.3084 0.4(2) Uiso 1 1 calc R
C74 C 0.2817(13) 0.4197(4) 0.2655(5) 0.096(4) Uani 1 1 d .
H74A H 0.3431 0.4266 0.2567 0.16(8) Uiso 1 1 calc R
H74B H 0.2667 0.4395 0.2902 0.10(4) Uiso 1 1 calc R
H74C H 0.2385 0.4250 0.2406 0.09(4) Uiso 1 1 calc R
C75 C 0.1808(10) 0.3591(5) 0.2945(6) 0.109(5) Uani 1 1 d .
H75A H 0.1781 0.3271 0.3038 0.09(4) Uiso 1 1 calc R
H75B H 0.1367 0.3643 0.2699 0.13(6) Uiso 1 1 calc R
H75C H 0.1667 0.3790 0.3193 0.09(4) Uiso 1 1 calc R
O81 O 0.1359(5) 0.0300(2) 0.3053(3) 0.068(2) Uani 1 1 d .
C81 C 0.1125(7) 0.0266(4) 0.2634(5) 0.065(3) Uani 1 1 d .
O82 O 0.1404(5) 0.0522(2) 0.2323(2) 0.063(2) Uani 1 1 d .
C82 C 0.0398(10) -0.0103(5) 0.2508(5) 0.087(4) Uani 1 1 d .
C83 C 0.0745(18) -0.0557(5) 0.2655(10) 0.223(13) Uani 1 1 d .
H83A H 0.1270 -0.0638 0.2487 0.24(12) Uiso 1 1 calc R
H83B H 0.0270 -0.0787 0.2605 0.09(4) Uiso 1 1 calc R
H83C H 0.0924 -0.0544 0.2969 0.39(19) Uiso 1 1 calc R
C84 C 0.0100(16) -0.0079(8) 0.2064(7) 0.309(19) Uani 1 1 d .
H84A H 0.0609 -0.0141 0.1877 0.10(5) Uiso 1 1 calc R
H84B H -0.0139 0.0227 0.1999 0.12(5) Uiso 1 1 calc R
H84C H -0.0376 -0.0306 0.2004 0.16(5) Uiso 1 1 calc R
C85 C -0.0478(17) 0.0005(13) 0.2788(14) 0.235(13) Uani 1 1 d .
H85A H -0.0955 -0.0218 0.2713 0.31(12) Uiso 1 1 calc R
H85B H -0.0700 0.0314 0.2717 0.5(3) Uiso 1 1 calc R
H85C H -0.0311 -0.0014 0.3103 0.4(2) Uiso 1 1 calc R
O91 O 0.2962(5) 0.2521(2) 0.3927(2) 0.0535(18) Uani 1 1 d .
C91 C 0.2104(8) 0.2621(3) 0.3921(4) 0.047(3) Uani 1 1 d .
O92 O 0.1513(5) 0.2478(2) 0.3645(2) 0.058(2) Uani 1 1 d .
C92 C 0.1812(8) 0.2927(4) 0.4311(4) 0.068(3) Uani 1 1 d .
C93 C 0.1618(18) 0.2662(7) 0.4678(6) 0.33(2) Uani 1 1 d .
H93A H 0.1434 0.2863 0.4917 0.15(5) Uiso 1 1 calc R
H93B H 0.2158 0.2490 0.4777 0.02(2) Uiso 1 1 calc R
H93C H 0.1126 0.2449 0.4598 0.15(6) Uiso 1 1 calc R
C94 C 0.0965(15) 0.3172(8) 0.4170(7) 0.203(11) Uani 1 1 d .
H94A H 0.0768 0.3362 0.4414 0.08(3) Uiso 1 1 calc R
H94B H 0.0493 0.2949 0.4088 0.23(5) Uiso 1 1 calc R
H94C H 0.1078 0.3367 0.3916 0.19(19) Uiso 1 1 calc R
C95 C 0.2534(14) 0.3252(7) 0.4447(7) 0.218(11) Uani 1 1 d .
H95A H 0.2337 0.3437 0.4694 0.08(3) Uiso 1 1 calc R
H95B H 0.2663 0.3451 0.4199 0.14(6) Uiso 1 1 calc R
H95C H 0.3082 0.3082 0.4540 0.076(18) Uiso 1 1 calc R
O101 O 0.3815(4) 0.2124(2) 0.1768(2) 0.0528(18) Uani 1 1 d .
C101 C 0.4142(7) 0.2222(4) 0.1392(4) 0.062(3) Uani 1 1 d .
O102 O 0.4224(4) 0.2655(2) 0.1294(2) 0.0616(19) Uani 1 1 d .
C102 C 0.4367(9) 0.1858(4) 0.1052(4) 0.066(3) Uani 1 1 d .
C103 C 0.3621(18) 0.1832(8) 0.0720(7) 0.243(14) Uani 1 1 d .
H10C H 0.3757 0.1601 0.0499 0.12(5) Uiso 1 1 calc R
H10D H 0.3542 0.2130 0.0576 0.08(4) Uiso 1 1 calc R
H10E H 0.3063 0.1749 0.0862 0.34(16) Uiso 1 1 calc R
C104 C 0.5277(18) 0.1982(7) 0.0857(9) 0.215(13) Uani 1 1 d .
H10F H 0.5433 0.1749 0.0641 0.20(8) Uiso 1 1 calc R
H10G H 0.5750 0.1994 0.1094 1.1(5) Uiso 1 1 calc R
H10H H 0.5226 0.2281 0.0712 0.24(10) Uiso 1 1 calc R
C105 C 0.4521(17) 0.1407(4) 0.1272(5) 0.131(6) Uani 1 1 d .
H10I H 0.4671 0.1178 0.1051 0.10(4) Uiso 1 1 calc R
H10J H 0.3972 0.1314 0.1415 0.28(14) Uiso 1 1 calc R
H10K H 0.5023 0.1433 0.1493 0.11(5) Uiso 1 1 calc R
O111 O 0.4477(5) 0.0625(2) 0.2238(2) 0.0584(19) Uani 1 1 d .
C111 C 0.3844(9) 0.0475(3) 0.1980(3) 0.054(3) Uani 1 1 d .
O112 O 0.3052(5) 0.0657(2) 0.1933(2) 0.059(2) Uani 1 1 d .
C112 C 0.4005(10) 0.0024(4) 0.1721(5) 0.083(4) Uani 1 1 d .
C113 C 0.4932(16) -0.0137(7) 0.1788(7) 0.267(16) Uani 1 1 d .
H11A H 0.5349 0.0098 0.1689 0.18(8) Uiso 1 1 calc R
H11B H 0.5012 -0.0418 0.1619 0.20(7) Uiso 1 1 calc R
H11C H 0.5061 -0.0198 0.2103 0.03(2) Uiso 1 1 calc R
C114 C 0.3784(19) 0.0095(6) 0.1249(5) 0.168(8) Uani 1 1 d .
H11D H 0.4212 0.0314 0.1131 2.0(16) Uiso 1 1 calc R
H11E H 0.3168 0.0216 0.1210 0.22(11) Uiso 1 1 calc R
H11F H 0.3826 -0.0197 0.1093 0.13(5) Uiso 1 1 calc R
C115 C 0.3283(17) -0.0320(5) 0.1905(7) 0.202(10) Uani 1 1 d .
H11G H 0.3336 -0.0617 0.1759 0.10(4) Uiso 1 1 calc R
H11H H 0.2673 -0.0197 0.1845 2(2) Uiso 1 1 calc R
H11I H 0.3394 -0.0358 0.2223 2.0(19) Uiso 1 1 calc R
O1W O 0.3072(5) -0.0247(2) 0.3229(3) 0.089(3) Uani 1 1 d .
C1W C -0.159(4) 0.246(3) 0.0223(16) 0.37(5) Uani 0.50 1 d PD
C2W C -0.217(3) 0.209(2) 0.0454(16) 0.47(9) Uani 0.50 1 d PD
C3W C -0.201(3) 0.166(2) 0.0167(16) 0.24(3) Uani 0.50 1 d PD
C4W C -0.144(3) 0.1497(17) -0.0223(16) 0.44(7) Uani 0.50 1 d PD
C5W C -0.150(4) 0.0975(16) -0.0347(19) 0.45(8) Uani 0.50 1 d PD
C6W C -0.121(4) 0.058(3) -0.067(2) 0.33(4) Uani 0.50 1 d PD

loop_
_atom_site_aniso_label
_atom_site_aniso_U_11
_atom_site_aniso_U_22
_atom_site_aniso_U_33
_atom_site_aniso_U_23
_atom_site_aniso_U_13
_atom_site_aniso_U_12
Ni1 0.0501(8) 0.0393(7) 0.0401(8) 0.0033(6) -0.0030(6) 0.0005(6)
Ni2 0.0550(9) 0.0386(7) 0.0424(8) 0.0021(7) -0.0041(6) 0.0049(6)
Ni3 0.0455(8) 0.0481(8) 0.0441(8) 0.0070(7) 0.0002(6) -0.0007(6)
Ni4 0.0587(9) 0.0459(8) 0.0501(9) 0.0102(7) -0.0070(7) -0.0091(7)
Ni5 0.0567(9) 0.0399(8) 0.0434(8) 0.0065(7) -0.0076(6) -0.0026(6)
Ni6 0.0590(9) 0.0427(8) 0.0424(8) 0.0034(7) -0.0097(6) -0.0034(7)
Ni7 0.0536(9) 0.0487(8) 0.0493(9) 0.0114(7) 0.0074(6) 0.0069(7)
O1 0.036(4) 0.042(4) 0.030(4) 0.008(3) -0.006(3) -0.006(3)
O2 0.039(4) 0.036(4) 0.039(4) 0.006(3) -0.002(3) -0.002(3)
O3 0.045(4) 0.039(4) 0.042(4) 0.000(3) -0.005(3) -0.002(3)
O4 0.050(4) 0.045(4) 0.042(4) -0.001(3) -0.005(3) -0.004(3)
O5 0.055(4) 0.032(3) 0.037(4) 0.002(3) -0.004(3) 0.007(3)
O6 0.053(4) 0.041(4) 0.042(4) 0.009(3) -0.001(3) -0.002(3)
N1A 0.050(6) 0.052(6) 0.044(6) 0.010(5) 0.000(4) 0.018(5)
O1A 0.063(5) 0.062(5) 0.057(5) 0.007(4) 0.003(4) 0.018(4)
C1A 0.086(9) 0.076(8) 0.031(7) 0.007(6) 0.003(6) 0.024(7)
N2A 0.060(7) 0.062(6) 0.060(7) 0.010(5) 0.001(5) 0.017(5)
O2A 0.075(6) 0.094(6) 0.113(7) 0.034(5) 0.019(5) 0.034(5)
C2A 0.23(2) 0.098(11) 0.055(10) 0.008(9) -0.018(11) 0.070(16)
N3A 0.042(5) 0.053(6) 0.058(6) 0.003(5) -0.002(4) 0.005(5)
C3A 0.115(14) 0.154(14) 0.102(15) 0.089(13) 0.019(11) 0.036(14)
N4A 0.048(6) 0.069(7) 0.061(7) 0.011(5) 0.013(5) -0.001(5)
C4A 0.077(9) 0.082(9) 0.045(7) 0.021(7) -0.003(6) 0.023(7)
C5A 0.170(15) 0.063(9) 0.110(12) 0.014(9) 0.042(10) -0.042(9)
C6A 0.110(11) 0.132(14) 0.078(11) 0.004(11) -0.030(11) 0.039(13)
C7A 0.043(7) 0.048(7) 0.041(7) 0.010(6) -0.006(5) 0.005(6)
C8A 0.048(7) 0.056(7) 0.044(7) 0.009(6) -0.004(5) 0.007(6)
C9A 0.053(7) 0.044(6) 0.048(7) 0.001(6) -0.001(6) -0.010(5)
C10A 0.063(8) 0.084(9) 0.070(9) 0.024(8) 0.000(7) 0.010(8)
C41A 0.052(8) 0.094(10) 0.071(9) 0.019(8) 0.014(7) 0.016(7)
C42A 0.061(9) 0.138(16) 0.118(13) 0.034(12) 0.012(10) -0.025(11)
C43A 0.095(12) 0.118(13) 0.090(11) 0.001(11) 0.034(10) 0.035(11)
N1B 0.044(6) 0.053(6) 0.053(6) 0.017(5) 0.001(4) 0.002(5)
O1B 0.044(4) 0.056(5) 0.058(5) 0.010(4) 0.005(3) 0.001(4)
C1B 0.078(10) 0.061(8) 0.081(10) 0.017(8) 0.012(7) -0.014(7)
N2B 0.045(6) 0.068(7) 0.068(7) 0.015(5) 0.012(5) -0.003(5)
C2B 0.069(12) 0.133(16) 0.24(2) 0.151(18) -0.022(12) -0.003(10)
O2B 0.057(5) 0.084(6) 0.124(7) 0.035(5) 0.040(5) 0.023(5)
C3B 0.53(4) 0.142(16) 0.141(19) -0.092(15) 0.19(2) -0.22(2)
N3B 0.047(6) 0.052(6) 0.044(5) 0.000(5) 0.004(4) 0.005(4)
N4B 0.057(6) 0.063(7) 0.057(6) 0.003(5) 0.004(5) 0.014(5)
C4B 0.105(13) 0.107(12) 0.142(15) 0.074(11) 0.002(11) 0.041(10)
C5B 0.51(6) 0.49(5) 0.31(4) 0.36(4) 0.32(4) 0.40(5)
C6B 0.084(16) 0.050(11) 1.21(11) 0.07(3) -0.18(3) -0.038(10)
C7B 0.046(7) 0.063(8) 0.039(7) 0.001(6) -0.007(5) 0.000(6)
C8B 0.053(7) 0.044(7) 0.050(7) 0.006(6) 0.005(5) 0.000(6)
C9B 0.060(8) 0.045(7) 0.053(7) 0.000(6) -0.005(6) 0.011(6)
C10B 0.064(8) 0.056(8) 0.059(8) 0.006(6) 0.001(6) 0.006(6)
C41B 0.074(9) 0.044(7) 0.096(10) 0.011(7) 0.019(8) 0.016(7)
C42B 0.21(2) 0.084(14) 0.174(19) -0.026(12) 0.11(2) 0.045(14)
C43B 0.077(12) 0.119(14) 0.22(2) 0.050(14) -0.041(13) 0.032(13)
O11 0.066(5) 0.055(5) 0.051(5) 0.008(4) -0.001(4) 0.019(4)
C11 0.069(9) 0.037(7) 0.053(8) -0.007(6) -0.024(7) 0.004(6)
O12 0.059(5) 0.046(4) 0.066(5) 0.016(4) -0.004(4) 0.009(4)
C12 0.068(8) 0.045(7) 0.071(8) 0.016(7) -0.006(7) 0.022(6)
C13 0.125(14) 0.105(11) 0.150(15) 0.074(12) -0.017(13) 0.044(13)
C14 0.122(14) 0.153(15) 0.26(2) -0.03(2) -0.130(17) 0.020(16)
C15 0.33(3) 0.29(3) 0.133(17) -0.032(19) -0.033(19) 0.27(3)
O21 0.057(5) 0.068(5) 0.082(6) 0.021(5) 0.010(4) -0.001(4)
C21 0.032(7) 0.100(11) 0.055(8) 0.033(8) -0.003(6) -0.014(7)
O22 0.052(5) 0.075(5) 0.062(5) 0.017(4) 0.014(4) -0.001(4)
C22 0.065(9) 0.107(11) 0.082(11) 0.022(8) 0.023(8) -0.010(8)
C23 0.17(2) 0.49(4) 0.26(3) 0.28(3) 0.171(19) 0.18(2)
C24 0.121(17) 0.44(4) 0.064(13) -0.016(17) 0.017(11) -0.03(3)
C25 0.25(3) 0.16(2) 0.54(5) 0.11(3) 0.32(3) 0.02(2)
O31 0.080(5) 0.053(5) 0.059(5) 0.012(4) -0.015(4) 0.001(4)
C31 0.092(10) 0.075(10) 0.050(9) 0.006(8) -0.036(8) -0.021(8)
O32 0.137(8) 0.085(6) 0.066(6) -0.031(5) -0.031(5) 0.017(6)
C32 0.166(16) 0.071(10) 0.093(12) 0.002(9) -0.061(12) 0.006(11)
C33 0.39(5) 0.50(6) 0.50(6) -0.36(5) -0.39(5) 0.36(5)
C34 0.16(3) 0.70(8) 0.59(7) 0.58(7) -0.14(3) -0.07(3)
C35 0.27(3) 0.129(18) 0.48(5) 0.04(3) -0.30(3) 0.00(2)
O41 0.072(5) 0.043(4) 0.045(5) 0.010(4) -0.003(4) -0.012(3)
C41 0.061(8) 0.076(9) 0.045(8) 0.029(8) -0.013(6) -0.021(7)
C42 0.103(11) 0.071(9) 0.069(9) 0.032(8) -0.004(8) -0.021(8)
O42 0.096(6) 0.052(5) 0.067(6) 0.003(5) 0.000(4) -0.007(5)
C43 0.121(14) 0.086(11) 0.156(18) 0.063(12) -0.027(13) 0.010(11)
C44 0.186(17) 0.095(11) 0.083(12) 0.016(10) 0.008(11) -0.083(11)
C45 0.222(17) 0.115(12) 0.035(8) 0.024(9) 0.036(10) -0.037(13)
O51 0.053(5) 0.048(4) 0.063(5) 0.007(4) 0.002(4) -0.006(4)
C51 0.064(9) 0.038(7) 0.088(10) 0.012(7) -0.029(7) -0.023(6)
O52 0.089(6) 0.079(6) 0.081(6) -0.033(5) 0.017(5) -0.006(5)
C52 0.065(9) 0.094(10) 0.061(9) 0.016(8) -0.013(7) -0.018(7)
C53 0.15(2) 0.102(17) 0.39(4) -0.06(2) 0.02(3) -0.071(16)
C54 0.105(17) 0.43(4) 0.33(3) 0.29(3) -0.092(18) -0.12(2)
C55 0.100(15) 0.38(3) 0.104(16) 0.02(2) 0.006(12) -0.137(18)
O61 0.067(5) 0.048(4) 0.044(4) -0.003(4) -0.012(3) 0.003(4)
C61 0.048(7) 0.056(8) 0.048(7) 0.013(7) -0.003(5) 0.002(6)
O62 0.080(5) 0.049(4) 0.044(4) 0.008(4) -0.012(4) -0.010(4)
C62 0.097(10) 0.060(8) 0.030(7) -0.008(6) -0.013(6) -0.007(7)
C63 0.101(17) 0.57(5) 0.094(15) 0.06(3) -0.039(13) -0.06(2)
C64 0.38(3) 0.124(17) 0.053(10) 0.042(12) -0.100(14) -0.072(17)
C65 0.48(5) 0.31(3) 0.051(12) -0.043(18) -0.082(18) 0.23(3)
O71 0.053(4) 0.051(5) 0.047(4) 0.004(4) 0.006(3) 0.002(3)
C71 0.034(6) 0.054(8) 0.076(9) 0.008(8) -0.011(6) 0.002(5)
O72 0.072(5) 0.053(5) 0.054(5) 0.012(4) 0.008(4) 0.003(4)
C72 0.060(8) 0.048(7) 0.051(7) -0.006(6) 0.010(6) 0.000(6)
C73 0.159(16) 0.105(13) 0.082(11) -0.055(10) -0.036(11) 0.042(10)
C74 0.159(17) 0.062(10) 0.068(10) -0.006(8) 0.009(11) 0.035(9)
C75 0.105(13) 0.089(13) 0.136(14) -0.064(11) 0.035(13) -0.012(9)
O81 0.083(6) 0.058(5) 0.062(5) 0.008(4) -0.020(4) -0.021(4)
C81 0.057(8) 0.042(7) 0.096(11) 0.002(8) -0.013(8) -0.007(6)
O82 0.080(6) 0.053(5) 0.056(5) 0.006(4) -0.014(4) -0.025(4)
C82 0.097(11) 0.074(10) 0.086(10) 0.007(8) -0.042(9) -0.040(8)
C83 0.26(3) 0.047(10) 0.34(3) 0.021(15) -0.15(3) -0.083(14)
C84 0.42(4) 0.35(3) 0.14(2) 0.10(2) -0.13(2) -0.35(3)
C85 0.114(18) 0.25(4) 0.34(5) -0.07(2) 0.00(2) -0.11(2)
O91 0.061(5) 0.053(4) 0.047(4) -0.011(4) 0.003(4) 0.010(4)
C91 0.064(8) 0.036(6) 0.044(7) 0.006(5) 0.020(6) 0.012(6)
O92 0.058(5) 0.067(5) 0.050(5) -0.016(4) -0.001(4) 0.005(4)
C92 0.070(9) 0.069(9) 0.065(9) -0.011(8) 0.007(7) -0.001(7)
C93 0.76(6) 0.106(16) 0.145(19) 0.039(16) 0.28(3) 0.13(3)
C94 0.23(2) 0.23(2) 0.15(2) -0.09(2) -0.027(17) 0.17(2)
C95 0.23(3) 0.23(2) 0.20(2) -0.18(2) 0.091(19) -0.04(2)
O101 0.066(5) 0.052(4) 0.041(4) 0.012(4) 0.006(4) 0.007(4)
C101 0.060(8) 0.057(8) 0.068(9) 0.026(8) 0.003(6) 0.007(6)
O102 0.073(5) 0.064(5) 0.048(5) 0.013(4) 0.011(4) 0.011(4)
C102 0.092(9) 0.060(8) 0.049(8) -0.012(7) 0.018(7) 0.015(7)
C103 0.31(3) 0.23(2) 0.178(19) -0.153(19) -0.15(2) 0.15(2)
C104 0.32(3) 0.101(15) 0.25(2) -0.028(16) 0.23(2) -0.001(15)
C105 0.26(2) 0.051(9) 0.078(11) -0.012(9) -0.004(16) 0.041(11)
O111 0.061(5) 0.050(4) 0.064(5) -0.014(4) -0.003(4) 0.013(4)
C111 0.094(10) 0.038(7) 0.030(7) 0.004(5) -0.003(7) -0.003(7)
O112 0.075(5) 0.059(5) 0.042(4) -0.007(4) -0.009(4) 0.004(4)
C112 0.110(11) 0.057(8) 0.079(10) -0.025(8) -0.011(8) 0.024(8)
C113 0.25(3) 0.26(3) 0.28(3) -0.23(2) -0.15(2) 0.17(2)
C114 0.34(3) 0.112(14) 0.048(11) -0.034(10) -0.003(13) 0.071(17)
C115 0.33(3) 0.047(10) 0.24(2) -0.055(12) 0.11(2) -0.038(14)
O1W 0.109(7) 0.049(5) 0.108(7) -0.009(5) -0.001(5) -0.001(4)
C1W 0.20(5) 0.77(14) 0.14(4) 0.27(7) -0.01(4) 0.00(7)
C2W 0.22(6) 1.1(2) 0.14(5) 0.07(8) 0.05(4) 0.43(11)
C3W 0.15(5) 0.41(8) 0.15(5) -0.03(5) -0.10(4) 0.16(6)
C4W 0.12(5) 0.56(13) 0.61(14) 0.50(12) -0.19(6) -0.14(6)
C5W 0.42(10) 0.34(9) 0.57(15) 0.36(10) -0.39(11) -0.30(8)
C6W 0.27(7) 0.45(10) 0.28(6) -0.24(7) 0.03(5) -0.09(6)

loop_
_atom_type_symbol
_atom_type_description
_atom_type_scat_dispersion_real
_atom_type_scat_dispersion_imag
_atom_type_scat_source
C C 0.0033 0.0016 'International Tables Vol C Tables 4.2.6.8 and 6.1.1.4'
H H 0.0000 0.0000 'International Tables Vol C Tables 4.2.6.8 and 6.1.1.4'
N N 0.0061 0.0033 'International Tables Vol C Tables 4.2.6.8 and 6.1.1.4'
O O 0.0106 0.0060 'International Tables Vol C Tables 4.2.6.8 and 6.1.1.4'
Ni Ni 0.3393 1.1124 'International Tables Vol C Tables 4.2.6.8 and 6.1.1.4'

loop_
_geom_angle_atom_site_label_1
_geom_angle_atom_site_label_2
_geom_angle_atom_site_label_3
_geom_angle
O61 Ni1 O5 89.3(2)
O61 Ni1 O91 83.8(2)
O5 Ni1 O91 172.1(2)
O61 Ni1 O1 177.6(2)
O5 Ni1 O1 92.5(2)
O91 Ni1 O1 94.4(2)
O61 Ni1 O3 97.6(2)
O5 Ni1 O3 86.9(2)
O91 Ni1 O3 97.7(2)
O1 Ni1 O3 81.0(2)
O61 Ni1 O51 84.7(3)
O5 Ni1 O51 88.8(2)
O91 Ni1 O51 86.8(3)
O1 Ni1 O51 96.8(2)
O3 Ni1 O51 175.0(3)
O61 Ni1 Ni5 77.59(18)
O5 Ni1 Ni5 44.25(16)
O91 Ni1 Ni5 136.76(19)
O1 Ni1 Ni5 102.75(15)
O3 Ni1 Ni5 47.87(15)
O51 Ni1 Ni5 128.98(18)
O5 Ni2 O111 169.9(2)
O5 Ni2 O11 86.1(2)
O111 Ni2 O11 85.5(3)
O5 Ni2 O2 90.5(2)
O111 Ni2 O2 97.6(2)
O11 Ni2 O2 176.1(3)
O5 Ni2 N3B 93.6(3)
O111 Ni2 N3B 92.1(3)
O11 Ni2 N3B 90.8(3)
O2 Ni2 N3B 91.3(3)
O5 Ni2 O4 83.6(2)
O111 Ni2 O4 92.3(2)
O11 Ni2 O4 99.7(3)
O2 Ni2 O4 78.0(2)
N3B Ni2 O4 168.8(3)
O5 Ni2 Ni5 43.44(16)
O111 Ni2 Ni5 128.5(2)
O11 Ni2 Ni5 76.3(2)
O2 Ni2 Ni5 99.95(16)
N3B Ni2 Ni5 135.0(2)
O4 Ni2 Ni5 46.01(15)
O6 Ni3 O92 174.0(3)
O6 Ni3 O22 91.3(3)
O92 Ni3 O22 82.9(3)
O6 Ni3 O1 91.3(2)
O92 Ni3 O1 94.6(2)
O22 Ni3 O1 171.9(2)
O6 Ni3 N3A 90.5(3)
O92 Ni3 N3A 88.7(3)
O22 Ni3 N3A 96.5(3)
O1 Ni3 N3A 91.2(3)
O6 Ni3 O3 83.0(2)
O92 Ni3 O3 98.7(2)
O22 Ni3 O3 93.8(2)
O1 Ni3 O3 78.9(2)
N3A Ni3 O3 168.0(3)
O6 Ni3 Ni4 42.37(16)
O92 Ni3 Ni4 136.48(19)
O22 Ni3 Ni4 76.6(2)
O1 Ni3 Ni4 100.34(15)
N3A Ni3 Ni4 131.1(2)
O3 Ni3 Ni4 46.02(14)
O21 Ni4 O81 89.0(3)
O21 Ni4 O6 98.0(3)
O81 Ni4 O6 100.8(3)
O21 Ni4 O41 93.2(3)
O81 Ni4 O41 92.7(3)
O6 Ni4 O41 162.6(2)
O21 Ni4 O3 95.3(3)
O81 Ni4 O3 173.5(3)
O6 Ni4 O3 83.6(2)
O41 Ni4 O3 82.1(2)
O21 Ni4 O4 177.0(3)
O81 Ni4 O4 88.8(3)
O6 Ni4 O4 84.4(2)
O41 Ni4 O4 84.9(2)
O3 Ni4 O4 86.8(2)
O21 Ni4 Ni5 129.3(2)
O81 Ni4 Ni5 121.3(2)
O6 Ni4 Ni5 112.69(17)
O41 Ni4 Ni5 50.14(17)
O3 Ni4 Ni5 52.15(15)
O4 Ni4 Ni5 50.76(14)
O21 Ni4 Ni6 135.5(2)
O81 Ni4 Ni6 80.4(2)
O6 Ni4 Ni6 43.56(17)
O41 Ni4 Ni6 130.1(2)
O3 Ni4 Ni6 99.83(16)
O4 Ni4 Ni6 45.89(14)
Ni5 Ni4 Ni6 91.99(5)
O21 Ni4 Ni3 82.1(2)
O81 Ni4 Ni3 139.1(2)
O6 Ni4 Ni3 42.24(16)
O41 Ni4 Ni3 127.39(18)
O3 Ni4 Ni3 46.75(14)
O4 Ni4 Ni3 100.91(16)
Ni5 Ni4 Ni3 94.14(5)
Ni6 Ni4 Ni3 78.66(4)
O62 Ni5 O12 87.0(3)
O62 Ni5 O5 95.6(2)
O12 Ni5 O5 101.5(3)
O62 Ni5 O41 95.5(3)
O12 Ni5 O41 91.0(3)
O5 Ni5 O41 163.6(2)
O62 Ni5 O4 174.6(3)
O12 Ni5 O4 87.8(3)
O5 Ni5 O4 83.8(2)
O41 Ni5 O4 86.3(2)
O62 Ni5 O3 97.6(2)
O12 Ni5 O3 171.4(3)
O5 Ni5 O3 85.3(2)
O41 Ni5 O3 81.3(2)
O4 Ni5 O3 87.7(2)
O62 Ni5 Ni4 131.8(2)
O12 Ni5 Ni4 120.4(2)
O5 Ni5 Ni4 113.97(15)
O41 Ni5 Ni4 49.87(17)
O4 Ni5 Ni4 52.83(16)
O3 Ni5 Ni4 51.32(14)
O62 Ni5 Ni1 82.4(2)
O12 Ni5 Ni1 142.2(2)
O5 Ni5 Ni1 44.27(16)
O41 Ni5 Ni1 125.97(18)
O4 Ni5 Ni1 100.77(16)
O3 Ni5 Ni1 46.14(15)
Ni4 Ni5 Ni1 92.95(5)
O62 Ni5 Ni2 130.0(2)
O12 Ni5 Ni2 79.2(2)
O5 Ni5 Ni2 42.65(15)
O41 Ni5 Ni2 132.13(19)
O4 Ni5 Ni2 47.01(16)
O3 Ni5 Ni2 102.93(16)
Ni4 Ni5 Ni2 95.65(5)
Ni1 Ni5 Ni2 80.26(4)
O112 Ni6 O82 84.2(3)
O112 Ni6 O6 171.4(3)
O82 Ni6 O6 87.4(3)
O112 Ni6 O2 93.3(3)
O82 Ni6 O2 177.4(3)
O6 Ni6 O2 95.1(2)
O112 Ni6 O31 87.4(3)
O82 Ni6 O31 83.5(3)
O6 Ni6 O31 89.8(3)
O2 Ni6 O31 96.8(2)
O112 Ni6 O4 97.3(3)
O82 Ni6 O4 99.7(2)
O6 Ni6 O4 86.0(2)
O2 Ni6 O4 80.2(2)
O31 Ni6 O4 174.6(3)
O112 Ni6 Ni4 135.8(2)
O82 Ni6 Ni4 77.8(2)
O6 Ni6 Ni4 43.16(15)
O2 Ni6 Ni4 103.88(16)
O31 Ni6 Ni4 129.3(2)
O4 Ni6 Ni4 47.98(16)
O1A Ni7 O1B 177.7(3)
O1A Ni7 O101 82.5(3)
O1B Ni7 O101 95.9(2)
O1A Ni7 O71 96.6(3)
O1B Ni7 O71 82.5(3)
O101 Ni7 O71 111.7(3)
O1A Ni7 O102 86.9(3)
O1B Ni7 O102 93.8(3)
O101 Ni7 O102 63.3(3)
O71 Ni7 O102 173.6(3)
O1A Ni7 O72 94.3(3)
O1B Ni7 O72 87.2(3)
O101 Ni7 O72 174.2(3)
O71 Ni7 O72 63.7(3)
O102 Ni7 O72 121.6(3)
O1A Ni7 C71 98.1(3)
O1B Ni7 C71 82.4(3)
O101 Ni7 C71 144.5(4)
O71 Ni7 C71 32.7(3)
O102 Ni7 C71 152.1(4)
O72 Ni7 C71 31.0(3)
O1A Ni7 C101 82.3(3)
O1B Ni7 C101 97.1(3)
O101 Ni7 C101 31.5(3)
O71 Ni7 C101 143.2(3)
O102 Ni7 C101 31.9(3)
O72 Ni7 C101 153.1(4)
C71 Ni7 C101 175.9(4)
Ni1 O1 Ni3 94.2(2)
Ni6 O2 Ni2 95.8(2)
Ni1 O3 Ni4 145.0(3)
Ni1 O3 Ni5 86.0(2)
Ni4 O3 Ni5 76.53(18)
Ni1 O3 Ni3 90.4(2)
Ni4 O3 Ni3 87.23(19)
Ni5 O3 Ni3 145.2(3)
Ni6 O4 Ni5 144.3(3)
Ni6 O4 Ni2 91.4(2)
Ni5 O4 Ni2 87.0(2)
Ni6 O4 Ni4 86.1(2)
Ni5 O4 Ni4 76.4(2)
Ni2 O4 Ni4 146.9(3)
Ni2 O5 Ni1 138.8(3)
Ni2 O5 Ni5 93.9(2)
Ni1 O5 Ni5 91.5(2)
Ni3 O6 Ni4 95.4(2)
Ni3 O6 Ni6 136.4(3)
Ni4 O6 Ni6 93.3(2)
O1A N1A C7A 125.4(8)
O1A N1A C1A 121.8(8)
C7A N1A C1A 112.1(8)
N1A O1A Ni7 122.6(5)
N1A C1A C3A 110.1(9)
N1A C1A C2A 106.1(10)
C3A C1A C2A 110.1(14)
N1A C1A C4A 102.0(9)
C3A C1A C4A 113.8(11)
C2A C1A C4A 114.2(11)
O2A N2A C7A 127.1(10)
O2A N2A C4A 120.2(8)
C7A N2A C4A 112.2(9)
C9A N3A N4A 105.4(8)
C9A N3A Ni3 121.6(7)
N4A N3A Ni3 130.4(7)
C10A N4A N3A 112.2(9)
C10A N4A C41A 125.4(10)
N3A N4A C41A 121.7(9)
C6A C4A N2A 110.8(11)
C6A C4A C5A 111.6(11)
N2A C4A C5A 104.0(9)
C6A C4A C1A 116.0(10)
N2A C4A C1A 99.8(9)
C5A C4A C1A 113.3(10)
N1A C7A N2A 109.9(9)
N1A C7A C8A 127.2(9)
N2A C7A C8A 123.0(10)
C10A C8A C7A 127.4(10)
C10A C8A C9A 105.1(10)
C7A C8A C9A 127.3(10)
N3A C9A C8A 108.9(9)
N4A C10A C8A 108.4(11)
N4A C41A C43A 111.1(11)
N4A C41A C42A 107.2(10)
C43A C41A C42A 114.3(13)
O1B N1B C7B 124.5(9)
O1B N1B C1B 120.8(9)
C7B N1B C1B 114.6(9)
N1B O1B Ni7 123.7(5)
C3B C1B C2B 110.9(17)
C3B C1B N1B 108.3(11)
C2B C1B N1B 111.4(11)
C3B C1B C4B 112.9(15)
C2B C1B C4B 111.8(13)
N1B C1B C4B 101.1(10)
O2B N2B C7B 126.3(10)
O2B N2B C4B 121.5(10)
C7B N2B C4B 112.1(11)
C9B N3B N4B 105.5(8)
C9B N3B Ni2 120.7(7)
N4B N3B Ni2 132.3(7)
C10B N4B N3B 112.9(9)
C10B N4B C41B 124.9(10)
N3B N4B C41B 121.9(9)
C5B C4B N2B 105.6(15)
C5B C4B C1B 117.3(14)
N2B C4B C1B 103.1(12)
C5B C4B C6B 115(2)
N2B C4B C6B 102.0(12)
C1B C4B C6B 112(2)
N1B C7B N2B 108.9(10)
N1B C7B C8B 126.2(10)
N2B C7B C8B 124.8(10)
C9B C8B C10B 106.4(9)
C9B C8B C7B 128.3(10)
C10B C8B C7B 125.3(10)
N3B C9B C8B 110.0(10)
N4B C10B C8B 105.2(10)
N4B C41B C42B 108.7(11)
N4B C41B C43B 107.5(10)
C42B C41B C43B 118.6(17)
C11 O11 Ni2 125.8(7)
O12 C11 O11 124.2(10)
O12 C11 C12 117.5(11)
O11 C11 C12 118.2(11)
C11 O12 Ni5 123.3(7)
C15 C12 C14 103.0(17)
C15 C12 C11 109.1(11)
C14 C12 C11 107.8(10)
C15 C12 C13 117.1(14)
C14 C12 C13 109.1(16)
C11 C12 C13 110.1(10)
C21 O21 Ni4 126.9(7)
O21 C21 O22 125.5(11)
O21 C21 C22 119.4(12)
O22 C21 C22 115.0(12)
C21 O22 Ni3 127.5(7)
C24 C22 C23 113(2)
C24 C22 C25 104(2)
C23 C22 C25 110.1(19)
C24 C22 C21 108.1(12)
C23 C22 C21 113.4(12)
C25 C22 C21 107.6(13)
C31 O31 Ni6 126.9(8)
O31 C31 O32 122.5(11)
O31 C31 C32 119.2(14)
O32 C31 C32 118.3(12)
C34 C32 C35 117(2)
C34 C32 C33 103(2)
C35 C32 C33 105(3)
C34 C32 C31 107.1(18)
C35 C32 C31 111.3(13)
C33 C32 C31 112.3(15)
C32 C33 C34 37.3(13)
C32 C34 C33 39.6(14)
C41 O41 Ni4 118.2(6)
C41 O41 Ni5 114.7(6)
Ni4 O41 Ni5 80.0(2)
O42 C41 O41 124.7(10)
O42 C41 C42 125.1(12)
O41 C41 C42 110.2(11)
C43 C42 C41 110.3(10)
C43 C42 C44 110.8(14)
C41 C42 C44 109.1(10)
C43 C42 C45 113.7(13)
C41 C42 C45 104.9(11)
C44 C42 C45 107.7(12)
C51 O51 Ni1 125.5(8)
O51 C51 O52 124.0(11)
O51 C51 C52 117.2(13)
O52 C51 C52 118.8(11)
C54 C52 C55 110.3(17)
C54 C52 C53 108.6(19)
C55 C52 C53 105(2)
C54 C52 C51 109.7(12)
C55 C52 C51 113.4(11)
C53 C52 C51 109.5(13)
C61 O61 Ni1 128.3(6)
O62 C61 O61 125.5(9)
O62 C61 C62 117.7(10)
O61 C61 C62 116.8(10)
C61 O62 Ni5 125.9(6)
C63 C62 C64 111.5(19)
C63 C62 C65 102.7(18)
C64 C62 C65 112.3(16)
C63 C62 C61 110.7(12)
C64 C62 C61 110.2(10)
C65 C62 C61 109.2(12)
C71 O71 Ni7 88.7(7)
O72 C71 O71 119.0(11)
O72 C71 C72 123.8(10)
O71 C71 C72 117.2(11)
O72 C71 Ni7 60.7(6)
O71 C71 Ni7 58.5(5)
C72 C71 Ni7 172.3(8)
C71 O72 Ni7 88.3(6)
C74 C72 C71 110.9(10)
C74 C72 C75 109.8(12)
C71 C72 C75 110.4(9)
C74 C72 C73 109.1(12)
C71 C72 C73 106.3(9)
C75 C72 C73 110.3(13)
C81 O81 Ni4 122.5(7)
O82 C81 O81 126.1(10)
O82 C81 C82 117.6(12)
O81 C81 C82 116.2(12)
C81 O82 Ni6 125.9(7)
C84 C82 C83 115.0(19)
C84 C82 C81 112.6(13)
C83 C82 C81 108.6(11)
C84 C82 C85 106(2)
C83 C82 C85 107(2)
C81 C82 C85 107.2(13)
C91 O91 Ni1 127.5(6)
O92 C91 O91 125.7(10)
O92 C91 C92 119.2(10)
O91 C91 C92 115.1(10)
C91 O92 Ni3 127.9(7)
C93 C92 C95 107.8(16)
C93 C92 C94 107.0(17)
C95 C92 C94 111.1(16)
C93 C92 C91 111.2(11)
C95 C92 C91 111.0(11)
C94 C92 C91 108.6(11)
C101 O101 Ni7 90.3(7)
O101 C101 O102 117.3(11)
O101 C101 C102 123.0(10)
O102 C101 C102 119.6(11)
O101 C101 Ni7 58.2(6)
O102 C101 Ni7 59.3(6)
C102 C101 Ni7 172.5(8)
C101 O102 Ni7 88.9(7)
C103 C102 C105 111.0(15)
C103 C102 C101 108.6(12)
C105 C102 C101 110.3(11)
C103 C102 C104 113.1(19)
C105 C102 C104 105.2(15)
C101 C102 C104 108.6(12)
C111 O111 Ni2 128.3(7)
O111 C111 O112 124.5(10)
O111 C111 C112 118.4(11)
O112 C111 C112 117.0(10)
C111 O112 Ni6 127.6(6)
C113 C112 C114 110.3(17)
C113 C112 C111 111.6(12)
C114 C112 C111 109.8(11)
C113 C112 C115 113.1(17)
C114 C112 C115 108.0(15)
C111 C112 C115 103.7(11)
C1W C2W C3W 102(5)
C4W C3W C2W 140(5)
C3W C4W C5W 117(4)
C4W C5W C6W 148(6)

loop_
_geom_bond_atom_site_label_1
_geom_bond_atom_site_label_2
_geom_bond_distance
Ni1 O61 2.040(6)
Ni1 O5 2.041(6)
Ni1 O91 2.058(6)
Ni1 O1 2.062(5)
Ni1 O3 2.113(6)
Ni1 O51 2.125(6)
Ni1 Ni5 2.9231(16)
Ni2 O5 2.011(6)
Ni2 O111 2.054(7)
Ni2 O11 2.061(6)
Ni2 O2 2.095(5)
Ni2 N3B 2.152(8)
Ni2 O4 2.169(6)
Ni2 Ni5 2.9606(18)
Ni3 O6 2.014(6)
Ni3 O92 2.030(7)
Ni3 O22 2.048(7)
Ni3 O1 2.092(5)
Ni3 N3A 2.162(8)
Ni3 O3 2.175(5)
Ni3 Ni4 2.9825(17)
Ni4 O21 1.956(8)
Ni4 O81 2.000(7)
Ni4 O6 2.019(5)
Ni4 O41 2.078(6)
Ni4 O3 2.149(5)
Ni4 O4 2.194(6)
Ni4 Ni5 2.6766(17)
Ni4 Ni6 2.9469(19)
Ni5 O62 1.973(6)
Ni5 O12 1.996(7)
Ni5 O5 2.041(6)
Ni5 O41 2.086(6)
Ni5 O4 2.133(5)
Ni5 O3 2.173(6)
Ni6 O112 2.038(7)
Ni6 O82 2.039(7)
Ni6 O6 2.034(6)
Ni6 O2 2.042(5)
Ni6 O31 2.116(7)
Ni6 O4 2.121(5)
Ni7 O1A 2.039(6)
Ni7 O1B 2.048(6)
Ni7 O101 2.061(6)
Ni7 O71 2.067(6)
Ni7 O102 2.085(7)
Ni7 O72 2.113(7)
Ni7 C71 2.422(12)
Ni7 C101 2.425(13)
N1A O1A 1.292(8)
N1A C7A 1.309(11)
N1A C1A 1.498(12)
C1A C3A 1.516(15)
C1A C2A 1.518(15)
C1A C4A 1.550(14)
N2A O2A 1.246(10)
N2A C7A 1.344(11)
N2A C4A 1.506(13)
N3A C9A 1.344(11)
N3A N4A 1.377(10)
N4A C10A 1.325(12)
N4A C41A 1.467(12)
C4A C6A 1.489(13)
C4A C5A 1.551(15)
C7A C8A 1.430(13)
C8A C10A 1.364(13)
C8A C9A 1.453(12)
C41A C43A 1.519(14)
C41A C42A 1.539(14)
N1B O1B 1.291(9)
N1B C7B 1.326(11)
N1B C1B 1.512(12)
C1B C3B 1.457(16)
C1B C2B 1.444(15)
C1B C4B 1.539(17)
N2B O2B 1.257(9)
N2B C7B 1.349(12)
N2B C4B 1.520(14)
N3B C9B 1.350(11)
N3B N4B 1.372(10)
N4B C10B 1.360(12)
N4B C41B 1.483(12)
C4B C5B 1.41(2)
C4B C6B 1.52(3)
C7B C8B 1.408(13)
C8B C9B 1.415(13)
C8B C10B 1.409(13)
C41B C42B 1.503(17)
C41B C43B 1.511(16)
O11 C11 1.277(12)
C11 O12 1.239(12)
C11 C12 1.531(13)
C12 C15 1.431(17)
C12 C14 1.465(16)
C12 C13 1.535(16)
O21 C21 1.227(13)
C21 O22 1.297(12)
C21 C22 1.539(15)
C22 C24 1.451(19)
C22 C23 1.435(18)
C22 C25 1.51(2)
O31 C31 1.229(12)
C31 O32 1.280(13)
C31 C32 1.486(17)
C32 C34 1.33(3)
C32 C35 1.38(2)
C32 C33 1.40(3)
C33 C34 2.13(4)
O41 C41 1.353(13)
C41 O42 1.196(13)
C41 C42 1.560(14)
C42 C43 1.537(16)
C42 C44 1.559(15)
C42 C45 1.582(16)
O51 C51 1.257(11)
C51 O52 1.291(14)
C51 C52 1.515(15)
C52 C54 1.389(17)
C52 C55 1.440(17)
C52 C53 1.494(18)
O61 C61 1.263(10)
C61 O62 1.242(11)
C61 C62 1.526(13)
C62 C63 1.405(19)
C62 C64 1.469(16)
C62 C65 1.403(18)
O71 C71 1.311(11)
C71 O72 1.248(12)
C71 C72 1.508(14)
C72 C74 1.485(13)
C72 C75 1.512(14)
C72 C73 1.524(14)
O81 C81 1.278(13)
C81 O82 1.263(12)
C81 C82 1.527(14)
C82 C84 1.370(18)
C82 C83 1.453(18)
C82 C85 1.58(3)
O91 C91 1.274(11)
C91 O92 1.228(11)
C91 C92 1.530(14)
C92 C93 1.370(17)
C92 C95 1.443(17)
C92 C94 1.457(16)
O101 C101 1.266(12)
C101 O102 1.282(11)
C101 C102 1.502(14)
C102 C103 1.430(17)
C102 C105 1.459(14)
C102 C104 1.508(19)
O111 C111 1.243(11)
C111 O112 1.261(12)
C111 C112 1.529(14)
C112 C113 1.425(18)
C112 C114 1.439(16)
C112 C115 1.554(19)
C1W C2W 1.53(2)
C2W C3W 1.53(2)
C3W C4W 1.52(2)
C4W C5W 1.54(2)
C5W C6W 1.56(2)
